data_7229007
loop_
_publ_author_name
'Li, Yueqin'
'Yang, Zhiwei'
'Zhou, Minya'
'Li, Yun'
'He, Jing'
'Wang, Xuehong'
'Lin, Zhengfeng'

_publ_section_title
;
 Ni(ii) and Co(ii) complexes of an asymmetrical aroylhydrazone: synthesis,
 molecular structures, DNA binding, protein interaction, radical
 scavenging and cytotoxic activity
;
_journal_issue 66
_journal_name_full 'RSC Adv.'
_journal_page_first 41527
_journal_paper_doi 10.1039/C7RA05504H
_journal_volume 7
_journal_year 2017
_chemical_formula_moiety 'C50 H38 Co N6 O2, 3(C H4 O)'
_chemical_formula_sum 'C53 H50 Co N6 O5'
_chemical_formula_weight 909.92
_chemical_name_systematic
;
 ? 
;
_space_group_crystal_system monoclinic
_space_group_IT_number 14
_space_group_name_Hall '-P 2ybc'
_space_group_name_H-M_alt 'P 1 21/c 1'
_symmetry_space_group_name_Hall '-P 2ybc'
_symmetry_space_group_name_H-M 'P 1 21/c 1'
_atom_sites_solution_hydrogens geom
_atom_sites_solution_primary direct
_atom_sites_solution_secondary difmap
_audit_creation_date 2016-11-19
_audit_creation_method
;
Olex2 1.2
(compiled 2016.11.07 svn.r3352 for OlexSys, GUI svn.r5261)
;
_audit_update_record
;
2016-11-19 deposited with the CCDC.
2017-08-14 downloaded from the CCDC.
;
_cell_angle_alpha 90.00
_cell_angle_beta 103.660(18)
_cell_angle_gamma 90.00
_cell_formula_units_Z 4
_cell_length_a 10.360(6)
_cell_length_b 15.843(9)
_cell_length_c 28.627(15)
_cell_measurement_reflns_used 3088
_cell_measurement_temperature 293
_cell_measurement_theta_max 20.334
_cell_measurement_theta_min 2.362
_cell_volume 4566(4)
_computing_cell_refinement 'SAINT v8.34A (Bruker, 2013)'
_computing_data_reduction 'SAINT v8.34A (Bruker, 2013)'
_computing_molecular_graphics 'Olex2 (Dolomanov et al., 2009)'
_computing_publication_material 'Olex2 (Dolomanov et al., 2009)'
_computing_structure_refinement 'XL (Sheldrick, 2008)'
_computing_structure_solution 'ShelXS (Sheldrick, 2008)'
_diffrn_ambient_temperature 293
_diffrn_measured_fraction_theta_full 0.995
_diffrn_measured_fraction_theta_max 0.995
_diffrn_measurement_device_type 'CCD area detector'
_diffrn_radiation_monochromator graphite
_diffrn_radiation_type MoK\a
_diffrn_radiation_wavelength 0.71073
_diffrn_reflns_av_R_equivalents 0.1018
_diffrn_reflns_av_unetI/netI 0.1056
_diffrn_reflns_limit_h_max 12
_diffrn_reflns_limit_h_min -11
_diffrn_reflns_limit_k_max 18
_diffrn_reflns_limit_k_min -18
_diffrn_reflns_limit_l_max 33
_diffrn_reflns_limit_l_min -33
_diffrn_reflns_number 30500
_diffrn_reflns_theta_full 25.00
_diffrn_reflns_theta_max 25.00
_diffrn_reflns_theta_min 1.46
_diffrn_source 'fine-focus sealed tube'
_exptl_absorpt_coefficient_mu 0.432
_exptl_absorpt_correction_T_max 0.925
_exptl_absorpt_correction_T_min 0.905
_exptl_absorpt_correction_type multi-scan
_exptl_absorpt_process_details sadabs
_exptl_crystal_colour 'metallic light yellow'
_exptl_crystal_colour_lustre metallic
_exptl_crystal_colour_modifier light
_exptl_crystal_colour_primary yellow
_exptl_crystal_density_diffrn 1.324
_exptl_crystal_density_method 'not measured'
_exptl_crystal_description block
_exptl_crystal_F_000 1908
_exptl_crystal_size_max 0.23
_exptl_crystal_size_mid 0.2
_exptl_crystal_size_min 0.18
_refine_diff_density_max 1.088
_refine_diff_density_min -1.346
_refine_diff_density_rms 0.154
_refine_ls_extinction_method none
_refine_ls_goodness_of_fit_ref 0.972
_refine_ls_hydrogen_treatment constr
_refine_ls_matrix_type full
_refine_ls_number_parameters 591
_refine_ls_number_reflns 7997
_refine_ls_number_restraints 0
_refine_ls_restrained_S_all 0.972
_refine_ls_R_factor_all 0.1513
_refine_ls_R_factor_gt 0.0726
_refine_ls_shift/su_max 0.011
_refine_ls_shift/su_mean 0.000
_refine_ls_structure_factor_coef Fsqd
_refine_ls_weighting_details 'calc w=1/[\s^2^(Fo^2^)+(0.1475P)^2^+0.0000P] where P=(Fo^2^+2Fc^2^)/3'
_refine_ls_weighting_scheme calc
_refine_ls_wR_factor_gt 0.1862
_refine_ls_wR_factor_ref 0.2539
_reflns_number_gt 4117
_reflns_number_total 7997
_reflns_threshold_expression >2sigma(I)
_cod_data_source_file c7ra05504h2.cif
_cod_data_source_block shi_0m
_cod_database_code 7229007
_olex2_refinement_description
;
1. Fixed Uiso
 At 1.2 times of:
  All C(H) groups
 At 1.5 times of:
  All C(H,H,H) groups, All O(H) groups
2.a Riding coordinates:
 O4(H4A), O3(H3A), O5(H5A)
2.b Aromatic/amide H refined with riding coordinates:
 C3(H3), C4(H4), C5(H5), C6(H6), C7(H7), C11(H11), C14(H14), C15(H15),
 C16(H16), C17(H17), C18(H18), C19(H19), C22(H22), C23(H23), C24(H24), C25(H25),
  C26(H26), C30(H30), C33(H33), C34(H34), C35(H35), C36(H36), C37(H37),
 C38(H38), C39(H39), C40(H40), C41(H41), C46(H46), C47(H47), C48(H48), C49(H49),
  C50(H50)
2.c Idealised Me refined as rotating group:
 C9(H9A,H9B,H9C), C28(H28A,H28B,H28C), C52(H52A,H52B,H52C), C51(H51A,H51B,
 H51C), C53(H53A,H53B,H53C)
;
_olex2_submission_special_instructions 'No special instructions were received'

loop_
_space_group_symop_id
_space_group_symop_operation_xyz
1 'x, y, z'
2 '-x, y+1/2, -z+1/2'
3 '-x, -y, -z'
4 'x, -y-1/2, z-1/2'

loop_
_atom_site_label
_atom_site_type_symbol
_atom_site_fract_x
_atom_site_fract_y
_atom_site_fract_z
_atom_site_U_iso_or_equiv
_atom_site_adp_type
_atom_site_occupancy
_atom_site_calc_flag
_atom_site_refinement_flags_posn
Co1 Co 0.83494(6) 0.24367(4) 0.00565(2) 0.0363(3) Uani 1 d .
O1 O 0.9999(3) 0.2509(2) 0.05968(13) 0.0442(10) Uani 1 d .
O2 O 0.9272(4) 0.2344(2) -0.04843(14) 0.0437(10) Uani 1 d .
N1 N 0.8783(4) 0.1104(3) 0.02543(15) 0.0396(12) Uani 1 d .
N2 N 0.9816(4) 0.1056(2) 0.06751(14) 0.0394(12) Uani 1 d .
N3 N 0.8990(4) 0.3783(3) -0.05919(15) 0.0392(11) Uani 1 d .
N4 N 0.8542(4) 0.3761(3) -0.01698(16) 0.0392(12) Uani 1 d .
N5 N 0.7034(5) 0.2372(3) 0.05533(17) 0.0447(12) Uani 1 d .
N6 N 0.6346(4) 0.2569(3) -0.03929(17) 0.0411(12) Uani 1 d .
C1 C 1.0343(5) 0.1807(3) 0.07966(18) 0.0400(14) Uani 1 d .
C2 C 1.1435(5) 0.1816(3) 0.12489(19) 0.0400(14) Uani 1 d .
C3 C 1.2180(5) 0.1107(3) 0.1408(2) 0.0467(15) Uani 1 d .
H3 H 1.2034 0.0611 0.1230 0.056 Uiso 1 calc R
C4 C 1.3142(6) 0.1135(4) 0.1833(2) 0.0560(17) Uani 1 d .
H4 H 1.3648 0.0657 0.1938 0.067 Uiso 1 calc R
C5 C 1.3364(6) 0.1859(4) 0.2101(2) 0.0604(19) Uani 1 d .
H5 H 1.4006 0.1872 0.2389 0.073 Uiso 1 calc R
C6 C 1.2627(6) 0.2564(4) 0.1938(2) 0.0621(19) Uani 1 d .
H6 H 1.2761 0.3057 0.2119 0.074 Uiso 1 calc R
C7 C 1.1689(6) 0.2544(3) 0.1508(2) 0.0519(17) Uani 1 d .
H7 H 1.1224 0.3033 0.1393 0.062 Uiso 1 calc R
C8 C 0.8271(5) 0.0383(3) 0.01075(19) 0.0418(15) Uani 1 d .
C9 C 0.8704(6) -0.0432(3) 0.0359(2) 0.0557(18) Uani 1 d .
H9A H 0.9657 -0.0448 0.0456 0.083 Uiso 1 calc GR
H9B H 0.8391 -0.0893 0.0145 0.083 Uiso 1 calc GR
H9C H 0.8343 -0.0477 0.0638 0.083 Uiso 1 calc GR
C10 C 0.7193(5) 0.0355(3) -0.03397(19) 0.0397(14) Uani 1 d .
C11 C 0.7249(5) 0.0778(3) -0.07410(19) 0.0422(15) Uani 1 d .
H11 H 0.7997 0.1102 -0.0743 0.051 Uiso 1 calc R
C12 C 0.6206(6) 0.0747(3) -0.1163(2) 0.0475(16) Uani 1 d .
C13 C 0.5050(6) 0.0283(4) -0.1143(2) 0.0470(15) Uani 1 d .
C14 C 0.5034(6) -0.0165(4) -0.0727(2) 0.0573(18) Uani 1 d .
H14 H 0.4283 -0.0477 -0.0713 0.069 Uiso 1 calc R
C15 C 0.6078(6) -0.0158(4) -0.0344(2) 0.0510(16) Uani 1 d .
H15 H 0.6064 -0.0495 -0.0079 0.061 Uiso 1 calc R
C16 C 0.3967(6) 0.0293(4) -0.1551(2) 0.065(2) Uani 1 d .
H16 H 0.3195 -0.0003 -0.1547 0.077 Uiso 1 calc R
C17 C 0.4053(7) 0.0732(5) -0.1947(2) 0.075(2) Uani 1 d .
H17 H 0.3329 0.0737 -0.2210 0.090 Uiso 1 calc R
C18 C 0.5192(7) 0.1175(4) -0.1972(2) 0.0637(19) Uani 1 d .
H18 H 0.5234 0.1465 -0.2250 0.076 Uiso 1 calc R
C19 C 0.6248(6) 0.1181(4) -0.1583(2) 0.0542(17) Uani 1 d .
H19 H 0.7010 0.1480 -0.1598 0.065 Uiso 1 calc R
C20 C 0.9379(5) 0.3029(3) -0.07122(18) 0.0346(13) Uani 1 d .
C21 C 0.9922(5) 0.2974(3) -0.11425(18) 0.0363(13) Uani 1 d .
C22 C 1.0296(6) 0.3679(4) -0.1359(2) 0.0527(17) Uani 1 d .
H22 H 1.0210 0.4210 -0.1231 0.063 Uiso 1 calc R
C23 C 1.0795(6) 0.3612(5) -0.1763(2) 0.0619(19) Uani 1 d .
H23 H 1.1033 0.4094 -0.1907 0.074 Uiso 1 calc R
C24 C 1.0935(7) 0.2838(5) -0.1948(2) 0.068(2) Uani 1 d .
H24 H 1.1267 0.2796 -0.2222 0.082 Uiso 1 calc R
C25 C 1.0602(7) 0.2122(5) -0.1741(2) 0.0643(19) Uani 1 d .
H25 H 1.0717 0.1595 -0.1868 0.077 Uiso 1 calc R
C26 C 1.0089(6) 0.2191(4) -0.1339(2) 0.0510(16) Uani 1 d .
H26 H 0.9851 0.1705 -0.1198 0.061 Uiso 1 calc R
C27 C 0.8203(5) 0.4482(3) -0.0023(2) 0.0440(16) Uani 1 d .
C28 C 0.8298(6) 0.5293(3) -0.0292(2) 0.0584(18) Uani 1 d .
H28A H 0.9092 0.5286 -0.0410 0.088 Uiso 1 calc GR
H28B H 0.8325 0.5764 -0.0079 0.088 Uiso 1 calc GR
H28C H 0.7538 0.5343 -0.0557 0.088 Uiso 1 calc GR
C29 C 0.7736(5) 0.4535(3) 0.0419(2) 0.0409(14) Uani 1 d .
C30 C 0.8399(6) 0.4175(3) 0.0841(2) 0.0458(15) Uani 1 d .
H30 H 0.9158 0.3858 0.0846 0.055 Uiso 1 calc R
C31 C 0.7975(6) 0.4266(4) 0.1263(2) 0.0531(17) Uani 1 d .
C32 C 0.6784(7) 0.4713(4) 0.1253(3) 0.0602(18) Uani 1 d .
C33 C 0.6109(7) 0.5063(4) 0.0811(3) 0.069(2) Uani 1 d .
H33 H 0.5312 0.5346 0.0793 0.082 Uiso 1 calc R
C34 C 0.6587(6) 0.4999(4) 0.0410(3) 0.0595(19) Uani 1 d .
H34 H 0.6146 0.5267 0.0129 0.071 Uiso 1 calc R
C35 C 0.6357(9) 0.4809(5) 0.1676(3) 0.085(2) Uani 1 d .
H35 H 0.5581 0.5109 0.1670 0.102 Uiso 1 calc R
C36 C 0.7039(11) 0.4479(6) 0.2090(3) 0.099(3) Uani 1 d .
H36 H 0.6731 0.4547 0.2367 0.119 Uiso 1 calc R
C37 C 0.8220(10) 0.4031(5) 0.2110(3) 0.088(3) Uani 1 d .
H37 H 0.8696 0.3806 0.2400 0.106 Uiso 1 calc R
C38 C 0.8658(8) 0.3928(4) 0.1707(2) 0.070(2) Uani 1 d .
H38 H 0.9435 0.3624 0.1722 0.084 Uiso 1 calc R
C39 C 0.7379(6) 0.2275(4) 0.1018(2) 0.0488(15) Uani 1 d .
H39 H 0.8279 0.2228 0.1164 0.059 Uiso 1 calc R
C40 C 0.6483(8) 0.2238(4) 0.1306(2) 0.069(2) Uani 1 d .
H40 H 0.6781 0.2150 0.1635 0.082 Uiso 1 calc R
C41 C 0.5174(7) 0.2330(4) 0.1108(3) 0.0674(19) Uani 1 d .
H41 H 0.4560 0.2318 0.1298 0.081 Uiso 1 calc R
C42 C 0.4756(7) 0.2444(4) 0.0605(3) 0.0564(17) Uani 1 d .
C43 C 0.5734(5) 0.2451(3) 0.0344(2) 0.0416(14) Uani 1 d .
C44 C 0.5360(5) 0.2552(3) -0.0162(2) 0.0424(14) Uani 1 d .
C45 C 0.4030(5) 0.2626(3) -0.0393(2) 0.0488(16) Uani 1 d .
C46 C 0.3047(6) 0.2609(4) -0.0116(3) 0.0647(19) Uani 1 d .
H46 H 0.2157 0.2655 -0.0274 0.078 Uiso 1 calc R
C47 C 0.3372(6) 0.2528(4) 0.0371(3) 0.064(2) Uani 1 d .
H47 H 0.2721 0.2526 0.0546 0.077 Uiso 1 calc R
C48 C 0.3715(6) 0.2733(4) -0.0892(3) 0.062(2) Uani 1 d .
H48 H 0.2836 0.2777 -0.1063 0.074 Uiso 1 calc R
C49 C 0.4702(6) 0.2770(4) -0.1118(2) 0.0605(19) Uani 1 d .
H49 H 0.4510 0.2851 -0.1449 0.073 Uiso 1 calc R
C50 C 0.6018(6) 0.2687(3) -0.0862(2) 0.0475(15) Uani 1 d .
H50 H 0.6688 0.2715 -0.1027 0.057 Uiso 1 calc R
O4 O 0.6177(7) 0.1732(5) 0.2972(2) 0.128(2) Uani 1 d .
H4A H 0.6469 0.1371 0.3170 0.192 Uiso 1 d R
C52 C 0.7021(11) 0.1824(8) 0.2662(3) 0.137(4) Uani 1 d .
H52A H 0.7880 0.2005 0.2841 0.205 Uiso 1 calc GR
H52B H 0.6662 0.2238 0.2421 0.205 Uiso 1 calc GR
H52C H 0.7103 0.1294 0.2510 0.205 Uiso 1 calc GR
O3 O 0.9240(7) 0.0213(5) 0.1523(2) 0.142(3) Uani 1 d .
H3A H 0.9244 0.0562 0.1313 0.213 Uiso 1 d R
C51 C 0.9622(9) 0.0574(7) 0.1950(3) 0.116(3) Uani 1 d .
H51A H 0.9238 0.0278 0.2177 0.174 Uiso 1 calc GR
H51B H 0.9331 0.1151 0.1930 0.174 Uiso 1 calc GR
H51C H 1.0573 0.0555 0.2054 0.174 Uiso 1 calc GR
O5 O 0.2878(5) 0.5532(3) 0.13726(17) 0.0825(17) Uani 1 d .
H5A H 0.2429 0.5597 0.1104 0.124 Uiso 1 d R
C53 C 0.2513(10) 0.4781(5) 0.1566(3) 0.117(4) Uani 1 d .
H53A H 0.1661 0.4600 0.1381 0.176 Uiso 1 calc GR
H53B H 0.2464 0.4875 0.1893 0.176 Uiso 1 calc GR
H53C H 0.3162 0.4352 0.1558 0.176 Uiso 1 calc GR

loop_
_atom_site_aniso_label
_atom_site_aniso_U_11
_atom_site_aniso_U_22
_atom_site_aniso_U_33
_atom_site_aniso_U_23
_atom_site_aniso_U_13
_atom_site_aniso_U_12
Co1 0.0324(4) 0.0339(4) 0.0362(4) 0.0027(3) -0.0049(3) 0.0007(3)
O1 0.041(2) 0.0301(19) 0.049(2) 0.0034(17) -0.0141(18) -0.0018(16)
O2 0.044(2) 0.033(2) 0.052(2) 0.0056(18) 0.0064(19) 0.0017(16)
N1 0.037(2) 0.037(2) 0.037(2) -0.001(2) -0.008(2) -0.002(2)
N2 0.039(2) 0.034(2) 0.036(2) 0.000(2) -0.012(2) 0.0000(19)
N3 0.046(3) 0.032(2) 0.035(3) 0.000(2) 0.000(2) 0.001(2)
N4 0.035(2) 0.038(3) 0.038(3) -0.001(2) -0.005(2) -0.001(2)
N5 0.049(3) 0.033(2) 0.046(3) -0.001(2) -0.001(2) -0.002(2)
N6 0.037(3) 0.034(2) 0.046(3) -0.002(2) -0.003(2) 0.000(2)
C1 0.038(3) 0.037(3) 0.035(3) 0.000(2) -0.010(2) 0.000(2)
C2 0.031(3) 0.042(3) 0.038(3) 0.000(2) -0.009(2) -0.001(2)
C3 0.044(3) 0.043(3) 0.046(3) 0.000(3) -0.005(3) -0.001(3)
C4 0.049(4) 0.059(4) 0.052(4) 0.011(3) -0.006(3) 0.007(3)
C5 0.047(4) 0.077(5) 0.045(4) 0.009(3) -0.013(3) -0.008(3)
C6 0.060(4) 0.060(4) 0.053(4) -0.013(3) -0.012(3) -0.005(3)
C7 0.048(3) 0.043(3) 0.054(4) -0.007(3) -0.009(3) 0.005(3)
C8 0.039(3) 0.034(3) 0.042(3) -0.002(2) -0.010(3) -0.001(2)
C9 0.061(4) 0.035(3) 0.057(4) 0.007(3) -0.016(3) -0.003(3)
C10 0.040(3) 0.033(3) 0.038(3) -0.009(2) -0.006(3) 0.004(2)
C11 0.036(3) 0.035(3) 0.047(3) -0.007(3) -0.005(3) 0.001(2)
C12 0.049(3) 0.043(3) 0.043(3) -0.005(3) -0.004(3) 0.008(3)
C13 0.041(3) 0.052(4) 0.041(3) -0.008(3) -0.003(3) 0.005(3)
C14 0.045(4) 0.061(4) 0.058(4) -0.009(3) -0.004(3) -0.015(3)
C15 0.050(3) 0.050(4) 0.048(4) -0.006(3) 0.002(3) -0.009(3)
C16 0.043(4) 0.077(5) 0.061(4) -0.010(4) -0.011(3) -0.004(3)
C17 0.067(5) 0.097(6) 0.048(4) 0.001(4) -0.014(4) 0.007(4)
C18 0.070(5) 0.077(5) 0.039(4) 0.007(3) 0.004(3) 0.015(4)
C19 0.060(4) 0.058(4) 0.042(3) 0.000(3) 0.006(3) 0.009(3)
C20 0.026(3) 0.039(3) 0.037(3) 0.008(2) 0.002(2) -0.005(2)
C21 0.029(3) 0.044(3) 0.033(3) 0.001(3) 0.002(2) -0.002(2)
C22 0.053(4) 0.045(4) 0.052(4) 0.007(3) -0.003(3) -0.003(3)
C23 0.063(4) 0.074(5) 0.046(4) 0.011(4) 0.008(3) -0.011(4)
C24 0.071(5) 0.086(5) 0.049(4) -0.004(4) 0.016(4) -0.005(4)
C25 0.068(5) 0.072(5) 0.051(4) -0.020(4) 0.010(4) 0.000(4)
C26 0.048(4) 0.048(3) 0.048(4) -0.005(3) -0.006(3) 0.000(3)
C27 0.040(3) 0.035(3) 0.045(4) -0.003(3) -0.013(3) -0.002(2)
C28 0.069(4) 0.035(3) 0.065(4) 0.004(3) 0.003(3) 0.004(3)
C29 0.041(3) 0.037(3) 0.040(3) -0.004(3) 0.000(3) -0.005(2)
C30 0.049(3) 0.042(3) 0.044(3) -0.006(3) 0.007(3) 0.000(3)
C31 0.057(4) 0.045(4) 0.054(4) -0.007(3) 0.008(3) -0.010(3)
C32 0.060(4) 0.054(4) 0.067(5) -0.014(4) 0.017(4) -0.014(3)
C33 0.055(4) 0.058(4) 0.094(6) -0.015(4) 0.018(4) 0.006(3)
C34 0.045(4) 0.056(4) 0.070(5) -0.007(4) -0.001(3) 0.009(3)
C35 0.090(6) 0.081(6) 0.092(6) -0.012(5) 0.037(5) -0.017(5)
C36 0.134(9) 0.099(7) 0.077(7) -0.017(6) 0.047(6) -0.030(6)
C37 0.123(8) 0.086(6) 0.053(5) 0.005(4) 0.014(5) -0.014(6)
C38 0.085(5) 0.075(5) 0.049(4) 0.002(4) 0.010(4) -0.007(4)
C39 0.052(4) 0.057(4) 0.037(3) 0.001(3) 0.013(3) -0.005(3)
C40 0.085(5) 0.077(5) 0.042(4) 0.004(4) 0.013(4) -0.018(4)
C41 0.066(5) 0.072(5) 0.073(5) 0.002(4) 0.035(4) -0.007(4)
C42 0.053(4) 0.041(3) 0.076(5) -0.001(3) 0.017(4) -0.002(3)
C43 0.034(3) 0.030(3) 0.057(4) -0.003(3) 0.004(3) -0.004(2)
C44 0.034(3) 0.031(3) 0.058(4) -0.001(3) 0.002(3) 0.005(2)
C45 0.031(3) 0.044(3) 0.066(4) 0.002(3) 0.002(3) 0.000(3)
C46 0.041(4) 0.069(5) 0.081(5) 0.002(4) 0.008(4) 0.002(3)
C47 0.036(3) 0.068(5) 0.099(6) 0.000(4) 0.036(4) 0.001(3)
C48 0.030(3) 0.057(4) 0.086(5) -0.001(4) -0.011(3) 0.004(3)
C49 0.049(4) 0.054(4) 0.062(4) -0.003(3) -0.019(3) 0.010(3)
C50 0.040(3) 0.046(3) 0.051(4) -0.005(3) 0.001(3) 0.002(3)
O4 0.117(5) 0.170(7) 0.088(4) 0.036(4) 0.007(4) 0.050(5)
C52 0.129(9) 0.204(13) 0.072(6) 0.024(7) 0.013(7) 0.033(9)
O3 0.164(7) 0.178(7) 0.083(4) -0.002(4) 0.027(5) -0.099(6)
C51 0.104(7) 0.174(10) 0.068(6) 0.003(6) 0.015(5) -0.033(7)
O5 0.091(3) 0.059(3) 0.077(3) 0.016(3) -0.022(3) -0.003(3)
C53 0.138(8) 0.094(7) 0.102(7) 0.047(6) -0.009(6) -0.011(6)

loop_
_atom_type_symbol
_atom_type_description
_atom_type_scat_dispersion_real
_atom_type_scat_dispersion_imag
_atom_type_scat_source
C C 0.0033 0.0016 'International Tables Vol C Tables 4.2.6.8 and 6.1.1.4'
H H 0.0000 0.0000 'International Tables Vol C Tables 4.2.6.8 and 6.1.1.4'
Co Co 0.3494 0.9721 'International Tables Vol C Tables 4.2.6.8 and 6.1.1.4'
N N 0.0061 0.0033 'International Tables Vol C Tables 4.2.6.8 and 6.1.1.4'
O O 0.0106 0.0060 'International Tables Vol C Tables 4.2.6.8 and 6.1.1.4'

loop_
_geom_angle_atom_site_label_1
_geom_angle_atom_site_label_2
_geom_angle_atom_site_label_3
_geom_angle
O1 Co1 N1 76.90(13)
O1 Co1 N4 92.95(13)
O1 Co1 N5 92.82(17)
O1 Co1 N6 164.32(17)
O2 Co1 O1 97.12(17)
O2 Co1 N1 91.32(16)
O2 Co1 N4 75.63(16)
O2 Co1 N5 168.22(14)
O2 Co1 N6 96.44(18)
N1 Co1 N4 162.49(17)
N5 Co1 N1 84.79(17)
N5 Co1 N4 110.24(17)
N6 Co1 N1 110.61(15)
N6 Co1 N4 82.84(15)
N6 Co1 N5 74.69(18)
C1 O1 Co1 113.2(3)
C20 O2 Co1 116.4(3)
N2 N1 Co1 109.8(3)
C8 N1 Co1 136.3(3)
C8 N1 N2 113.7(4)
C1 N2 N1 111.1(4)
C20 N3 N4 112.6(4)
N3 N4 Co1 110.4(3)
C27 N4 Co1 133.6(4)
C27 N4 N3 115.5(5)
C39 N5 Co1 127.2(4)
C39 N5 C43 118.1(6)
C43 N5 Co1 114.7(4)
C44 N6 Co1 116.0(4)
C50 N6 Co1 126.6(4)
C50 N6 C44 117.4(5)
O1 C1 N2 128.2(4)
O1 C1 C2 117.1(4)
N2 C1 C2 114.6(4)
C3 C2 C1 121.7(5)
C7 C2 C1 119.1(5)
C7 C2 C3 119.2(5)
C2 C3 H3 120.1
C4 C3 C2 119.8(5)
C4 C3 H3 120.1
C3 C4 H4 119.6
C5 C4 C3 120.8(6)
C5 C4 H4 119.6
C4 C5 H5 120.5
C4 C5 C6 119.1(5)
C6 C5 H5 120.5
C5 C6 H6 119.9
C5 C6 C7 120.2(6)
C7 C6 H6 119.9
C2 C7 C6 120.7(5)
C2 C7 H7 119.6
C6 C7 H7 119.6
N1 C8 C9 123.7(4)
N1 C8 C10 118.3(4)
C10 C8 C9 117.9(4)
C8 C9 H9A 109.5
C8 C9 H9B 109.5
C8 C9 H9C 109.5
H9A C9 H9B 109.5
H9A C9 H9C 109.5
H9B C9 H9C 109.5
C11 C10 C8 123.1(5)
C11 C10 C15 118.8(5)
C15 C10 C8 118.1(5)
C10 C11 H11 118.9
C10 C11 C12 122.2(5)
C12 C11 H11 118.9
C13 C12 C11 117.7(6)
C19 C12 C11 122.9(6)
C19 C12 C13 119.3(5)
C14 C13 C12 118.7(5)
C14 C13 C16 123.0(6)
C16 C13 C12 118.2(6)
C13 C14 H14 119.2
C15 C14 C13 121.6(6)
C15 C14 H14 119.2
C10 C15 H15 119.7
C14 C15 C10 120.7(6)
C14 C15 H15 119.7
C13 C16 H16 119.9
C17 C16 C13 120.1(6)
C17 C16 H16 119.9
C16 C17 H17 119.0
C16 C17 C18 121.9(6)
C18 C17 H17 119.0
C17 C18 H18 120.4
C19 C18 C17 119.2(6)
C19 C18 H18 120.4
C12 C19 H19 119.4
C18 C19 C12 121.2(6)
C18 C19 H19 119.4
O2 C20 N3 124.0(5)
O2 C20 C21 118.1(5)
N3 C20 C21 117.9(5)
C22 C21 C20 122.2(5)
C22 C21 C26 117.8(6)
C26 C21 C20 120.0(5)
C21 C22 H22 119.4
C23 C22 C21 121.1(6)
C23 C22 H22 119.4
C22 C23 H23 120.2
C24 C23 C22 119.6(7)
C24 C23 H23 120.2
C23 C24 H24 119.3
C23 C24 C25 121.4(7)
C25 C24 H24 119.3
C24 C25 H25 120.5
C24 C25 C26 119.0(7)
C26 C25 H25 120.5
C21 C26 H26 119.4
C25 C26 C21 121.1(6)
C25 C26 H26 119.4
N4 C27 C28 122.0(6)
N4 C27 C29 120.2(5)
C29 C27 C28 117.8(5)
C27 C28 H28A 109.5
C27 C28 H28B 109.5
C27 C28 H28C 109.5
H28A C28 H28B 109.5
H28A C28 H28C 109.5
H28B C28 H28C 109.5
C30 C29 C27 122.9(5)
C30 C29 C34 118.9(6)
C34 C29 C27 118.2(5)
C29 C30 H30 119.0
C29 C30 C31 122.1(6)
C31 C30 H30 119.0
C30 C31 C32 119.2(6)
C30 C31 C38 123.5(6)
C38 C31 C32 117.3(7)
C33 C32 C31 117.5(7)
C35 C32 C31 119.4(7)
C35 C32 C33 123.1(7)
C32 C33 H33 119.1
C34 C33 C32 121.9(7)
C34 C33 H33 119.1
C29 C34 H34 119.8
C33 C34 C29 120.4(6)
C33 C34 H34 119.8
C32 C35 H35 119.4
C36 C35 C32 121.3(9)
C36 C35 H35 119.4
C35 C36 H36 119.7
C35 C36 C37 120.5(9)
C37 C36 H36 119.7
C36 C37 H37 120.2
C38 C37 C36 119.6(8)
C38 C37 H37 120.2
C31 C38 H38 119.0
C37 C38 C31 121.9(8)
C37 C38 H38 119.0
N5 C39 H39 118.2
N5 C39 C40 123.6(6)
C40 C39 H39 118.2
C39 C40 H40 120.1
C41 C40 C39 119.8(6)
C41 C40 H40 120.1
C40 C41 H41 120.7
C40 C41 C42 118.6(7)
C42 C41 H41 120.7
C41 C42 C47 121.3(7)
C43 C42 C41 117.4(6)
C43 C42 C47 121.3(6)
N5 C43 C42 122.7(6)
N5 C43 C44 117.9(6)
C42 C43 C44 119.4(5)
N6 C44 C43 116.7(5)
N6 C44 C45 123.5(6)
C45 C44 C43 119.8(6)
C44 C45 C46 119.5(6)
C44 C45 C48 117.5(6)
C48 C45 C46 123.0(6)
C45 C46 H46 118.9
C47 C46 C45 122.3(6)
C47 C46 H46 118.9
C42 C47 H47 121.2
C46 C47 C42 117.7(7)
C46 C47 H47 121.2
C45 C48 H48 120.6
C49 C48 C45 118.7(5)
C49 C48 H48 120.6
C48 C49 H49 119.8
C48 C49 C50 120.5(6)
C50 C49 H49 119.8
N6 C50 C49 122.3(6)
N6 C50 H50 118.8
C49 C50 H50 118.8
C52 O4 H4A 109.5
O4 C52 H52A 109.5
O4 C52 H52B 109.5
O4 C52 H52C 109.5
H52A C52 H52B 109.5
H52A C52 H52C 109.5
H52B C52 H52C 109.5
C51 O3 H3A 109.6
O3 C51 H51A 109.5
O3 C51 H51B 109.5
O3 C51 H51C 109.5
H51A C51 H51B 109.5
H51A C51 H51C 109.5
H51B C51 H51C 109.5
C53 O5 H5A 109.6
O5 C53 H53A 109.5
O5 C53 H53B 109.5
O5 C53 H53C 109.5
H53A C53 H53B 109.5
H53A C53 H53C 109.5
H53B C53 H53C 109.5

loop_
_geom_bond_atom_site_label_1
_geom_bond_atom_site_label_2
_geom_bond_distance
Co1 O1 2.019(3)
Co1 O2 2.007(4)
Co1 N1 2.205(4)
Co1 N4 2.219(4)
Co1 N5 2.193(5)
Co1 N6 2.178(4)
O1 C1 1.264(6)
O2 C20 1.283(6)
N1 N2 1.411(5)
N1 C8 1.287(6)
N2 C1 1.321(6)
N3 N4 1.393(6)
N3 C20 1.333(7)
N4 C27 1.294(7)
N5 C39 1.303(7)
N5 C43 1.344(7)
N6 C44 1.341(8)
N6 C50 1.317(7)
C1 C2 1.505(6)
C2 C3 1.379(7)
C2 C7 1.363(7)
C3 H3 0.9300
C3 C4 1.378(7)
C4 H4 0.9300
C4 C5 1.369(8)
C5 H5 0.9300
C5 C6 1.370(8)
C6 H6 0.9300
C6 C7 1.377(7)
C7 H7 0.9300
C8 C9 1.494(7)
C8 C10 1.487(6)
C9 H9A 0.9600
C9 H9B 0.9600
C9 H9C 0.9600
C10 C11 1.343(8)
C10 C15 1.411(8)
C11 H11 0.9300
C11 C12 1.418(7)
C12 C13 1.417(8)
C12 C19 1.395(8)
C13 C14 1.389(8)
C13 C16 1.417(7)
C14 H14 0.9300
C14 C15 1.347(7)
C15 H15 0.9300
C16 H16 0.9300
C16 C17 1.349(10)
C17 H17 0.9300
C17 C18 1.390(10)
C18 H18 0.9300
C18 C19 1.364(8)
C19 H19 0.9300
C20 C21 1.473(8)
C21 C22 1.377(8)
C21 C26 1.390(8)
C22 H22 0.9300
C22 C23 1.376(9)
C23 H23 0.9300
C23 C24 1.358(9)
C24 H24 0.9300
C24 C25 1.362(10)
C25 H25 0.9300
C25 C26 1.380(9)
C26 H26 0.9300
C27 C28 1.512(8)
C27 C29 1.460(8)
C28 H28A 0.9600
C28 H28B 0.9600
C28 H28C 0.9600
C29 C30 1.367(7)
C29 C34 1.395(8)
C30 H30 0.9300
C30 C31 1.387(8)
C31 C32 1.417(9)
C31 C38 1.407(8)
C32 C33 1.406(9)
C32 C35 1.392(10)
C33 H33 0.9300
C33 C34 1.356(10)
C34 H34 0.9300
C35 H35 0.9300
C35 C36 1.335(11)
C36 H36 0.9300
C36 C37 1.404(12)
C37 H37 0.9300
C37 C38 1.345(11)
C38 H38 0.9300
C39 H39 0.9300
C39 C40 1.379(9)
C40 H40 0.9300
C40 C41 1.349(10)
C41 H41 0.9300
C41 C42 1.412(10)
C42 C43 1.394(9)
C42 C47 1.438(9)
C43 C44 1.419(8)
C44 C45 1.385(7)
C45 C46 1.431(10)
C45 C48 1.398(9)
C46 H46 0.9300
C46 C47 1.360(10)
C47 H47 0.9300
C48 H48 0.9300
C48 C49 1.333(10)
C49 H49 0.9300
C49 C50 1.393(7)
C50 H50 0.9300
O4 H4A 0.8131
O4 C52 1.393(11)
C52 H52A 0.9600
C52 H52B 0.9600
C52 H52C 0.9600
O3 H3A 0.8161
O3 C51 1.324(9)
C51 H51A 0.9600
C51 H51B 0.9600
C51 H51C 0.9600
O5 H5A 0.8059
O5 C53 1.402(9)
C53 H53A 0.9600
C53 H53B 0.9600
C53 H53C 0.9600

loop_
_geom_torsion_atom_site_label_1
_geom_torsion_atom_site_label_2
_geom_torsion_atom_site_label_3
_geom_torsion_atom_site_label_4
_geom_torsion
Co1 O1 C1 N2 4.7(8)
Co1 O1 C1 C2 -171.1(4)
Co1 O2 C20 N3 4.1(6)
Co1 O2 C20 C21 -173.7(3)
Co1 N1 N2 C1 -8.0(5)
Co1 N1 C8 C9 -172.1(5)
Co1 N1 C8 C10 8.3(9)
Co1 N4 C27 C28 -171.7(4)
Co1 N4 C27 C29 9.6(7)
Co1 N5 C39 C40 -179.8(5)
Co1 N5 C43 C42 -178.5(4)
Co1 N5 C43 C44 0.9(6)
Co1 N6 C44 C43 0.1(6)
Co1 N6 C44 C45 -179.9(4)
Co1 N6 C50 C49 -179.6(4)
O1 Co1 O2 C20 -98.2(3)
O1 Co1 N1 N2 8.0(3)
O1 Co1 N1 C8 -178.8(6)
O1 Co1 N4 N3 105.5(3)
O1 Co1 N4 C27 -83.0(4)
O1 Co1 N5 C39 -9.6(5)
O1 Co1 N5 C43 169.8(3)
O1 Co1 N6 C44 -37.9(8)
O1 Co1 N6 C50 140.2(6)
O1 C1 C2 C3 -158.5(6)
O1 C1 C2 C7 21.8(9)
O2 Co1 O1 C1 -96.4(4)
O2 Co1 N1 N2 105.0(3)
O2 Co1 N1 C8 -81.8(6)
O2 Co1 N4 N3 8.9(3)
O2 Co1 N4 C27 -179.6(5)
O2 Co1 N5 C39 138.0(7)
O2 Co1 N5 C43 -42.6(9)
O2 Co1 N6 C44 172.4(3)
O2 Co1 N6 C50 -9.6(4)
O2 C20 C21 C22 -168.1(4)
O2 C20 C21 C26 11.0(6)
N1 Co1 O1 C1 -6.7(4)
N1 Co1 O2 C20 -175.2(3)
N1 Co1 N4 N3 51.7(6)
N1 Co1 N4 C27 -136.8(5)
N1 Co1 N5 C39 66.9(5)
N1 Co1 N5 C43 -113.7(3)
N1 Co1 N6 C44 78.5(4)
N1 Co1 N6 C50 -103.5(4)
N1 N2 C1 O1 2.8(9)
N1 N2 C1 C2 178.7(5)
N1 C8 C10 C11 45.1(8)
N1 C8 C10 C15 -136.6(6)
N2 N1 C8 C9 0.9(8)
N2 N1 C8 C10 -178.7(5)
N2 C1 C2 C3 25.1(8)
N2 C1 C2 C7 -154.6(6)
N3 N4 C27 C28 -0.5(7)
N3 N4 C27 C29 -179.2(4)
N3 C20 C21 C22 13.9(7)
N3 C20 C21 C26 -167.0(4)
N4 Co1 O1 C1 -172.3(4)
N4 Co1 O2 C20 -7.0(3)
N4 Co1 N1 N2 63.8(6)
N4 Co1 N1 C8 -123.0(6)
N4 Co1 N5 C39 -103.8(5)
N4 Co1 N5 C43 75.6(4)
N4 Co1 N6 C44 -113.1(4)
N4 Co1 N6 C50 65.0(4)
N4 N3 C20 O2 4.4(6)
N4 N3 C20 C21 -177.7(4)
N4 C27 C29 C30 49.3(7)
N4 C27 C29 C34 -132.9(5)
N5 Co1 O1 C1 77.3(4)
N5 Co1 O2 C20 114.4(7)
N5 Co1 N1 N2 -86.1(3)
N5 Co1 N1 C8 87.1(6)
N5 Co1 N4 N3 -160.4(3)
N5 Co1 N4 C27 11.1(5)
N5 Co1 N6 C44 0.3(3)
N5 Co1 N6 C50 178.3(5)
N5 C39 C40 C41 -2.0(10)
N5 C43 C44 N6 -0.7(7)
N5 C43 C44 C45 179.3(5)
N6 Co1 O1 C1 113.9(6)
N6 Co1 O2 C20 73.9(3)
N6 Co1 N1 N2 -157.6(3)
N6 Co1 N1 C8 15.6(7)
N6 Co1 N4 N3 -89.7(3)
N6 Co1 N4 C27 81.9(4)
N6 Co1 N5 C39 180.0(5)
N6 Co1 N5 C43 -0.6(3)
N6 C44 C45 C46 -179.3(5)
N6 C44 C45 C48 -0.6(8)
C1 C2 C3 C4 -177.9(6)
C1 C2 C7 C6 176.2(6)
C2 C3 C4 C5 0.5(10)
C3 C2 C7 C6 -3.6(10)
C3 C4 C5 C6 -1.0(10)
C4 C5 C6 C7 -0.8(11)
C5 C6 C7 C2 3.1(11)
C7 C2 C3 C4 1.8(9)
C8 N1 N2 C1 177.2(5)
C8 C10 C11 C12 -179.6(5)
C8 C10 C15 C14 175.6(5)
C9 C8 C10 C11 -134.5(6)
C9 C8 C10 C15 43.8(8)
C10 C11 C12 C13 3.1(8)
C10 C11 C12 C19 -179.9(6)
C11 C10 C15 C14 -6.0(9)
C11 C12 C13 C14 -4.6(8)
C11 C12 C13 C16 175.8(5)
C11 C12 C19 C18 -176.1(6)
C12 C13 C14 C15 0.8(9)
C12 C13 C16 C17 0.5(9)
C13 C12 C19 C18 0.9(9)
C13 C14 C15 C10 4.5(10)
C13 C16 C17 C18 0.7(11)
C14 C13 C16 C17 -179.1(7)
C15 C10 C11 C12 2.1(8)
C16 C13 C14 C15 -179.6(6)
C16 C17 C18 C19 -1.1(11)
C17 C18 C19 C12 0.3(10)
C19 C12 C13 C14 178.4(6)
C19 C12 C13 C16 -1.2(8)
C20 N3 N4 Co1 -9.6(5)
C20 N3 N4 C27 177.2(4)
C20 C21 C22 C23 -179.6(5)
C20 C21 C26 C25 -179.7(5)
C21 C22 C23 C24 -0.7(9)
C22 C21 C26 C25 -0.5(8)
C22 C23 C24 C25 -0.5(10)
C23 C24 C25 C26 1.1(10)
C24 C25 C26 C21 -0.6(9)
C26 C21 C22 C23 1.2(8)
C27 C29 C30 C31 176.8(5)
C27 C29 C34 C33 179.6(6)
C28 C27 C29 C30 -129.5(6)
C28 C27 C29 C34 48.3(7)
C29 C30 C31 C32 3.1(9)
C29 C30 C31 C38 -177.8(6)
C30 C29 C34 C33 -2.6(9)
C30 C31 C32 C33 -1.7(9)
C30 C31 C32 C35 -179.8(6)
C30 C31 C38 C37 179.8(7)
C31 C32 C33 C34 -1.7(10)
C31 C32 C35 C36 -0.9(11)
C32 C31 C38 C37 -1.0(10)
C32 C33 C34 C29 3.9(10)
C32 C35 C36 C37 0.6(13)
C33 C32 C35 C36 -178.8(7)
C34 C29 C30 C31 -1.0(8)
C35 C32 C33 C34 176.2(7)
C35 C36 C37 C38 -0.5(13)
C36 C37 C38 C31 0.8(12)
C38 C31 C32 C33 179.1(6)
C38 C31 C32 C35 1.0(9)
C39 N5 C43 C42 0.9(7)
C39 N5 C43 C44 -179.6(5)
C39 C40 C41 C42 1.4(10)
C40 C41 C42 C43 0.3(9)
C40 C41 C42 C47 178.6(6)
C41 C42 C43 N5 -1.5(8)
C41 C42 C43 C44 179.1(5)
C41 C42 C47 C46 -178.0(6)
C42 C43 C44 N6 178.8(5)
C42 C43 C44 C45 -1.2(7)
C43 N5 C39 C40 0.8(8)
C43 C42 C47 C46 0.3(9)
C43 C44 C45 C46 0.6(8)
C43 C44 C45 C48 179.3(5)
C44 N6 C50 C49 -1.6(8)
C44 C45 C46 C47 0.5(9)
C44 C45 C48 C49 -0.9(9)
C45 C46 C47 C42 -0.9(10)
C45 C48 C49 C50 1.2(9)
C46 C45 C48 C49 177.7(6)
C47 C42 C43 N5 -179.8(5)
C47 C42 C43 C44 0.7(8)
C48 C45 C46 C47 -178.2(6)
C48 C49 C50 N6 0.1(9)
C50 N6 C44 C43 -178.1(4)
C50 N6 C44 C45 1.9(8)
